data_1568957
loop_
_publ_author_name
'Dutta, Camelia'
'Maniappan, Sonia'
'Kumar, Jatish'

_publ_section_title
;
 Delayed luminescence guided enhanced circularly polarized emission in
 atomically precise copper nanoclusters.
;
_journal_issue 21
_journal_name_full 'Chemical science'
_journal_page_first 5593
_journal_page_last 5601
_journal_paper_doi 10.1039/d3sc00686g
_journal_volume 14
_journal_year 2023
_chemical_formula_moiety 'C11 H24 Cu10 I8 N4 O4.333 S4'
_chemical_formula_sum 'C11 H24 Cu10 I8 N4 O4.33 S4'
_chemical_formula_weight 2060.46
_space_group_crystal_system monoclinic
_space_group_IT_number 5
_space_group_name_Hall 'C 2y'
_space_group_name_H-M_alt 'C 1 2 1'
_atom_sites_solution_hydrogens geom
_audit_creation_date 2023-01-10
_audit_creation_method
;
Olex2 1.5
(compiled 2022.04.07 svn.rca3783a0 for OlexSys, GUI svn.r6498)
;
_audit_update_record
;
2023-01-10 deposited with the CCDC.	2023-04-24 downloaded from the CCDC.
;
_cell_angle_alpha 90
_cell_angle_beta 95.859(12)
_cell_angle_gamma 90
_cell_formula_units_Z 1
_cell_length_a 7.373(3)
_cell_length_b 12.555(4)
_cell_length_c 12.999(5)
_cell_measurement_reflns_used 1205
_cell_measurement_temperature 100.0
_cell_measurement_theta_max 24.61
_cell_measurement_theta_min 3.15
_cell_volume 1197.0(8)
_computing_cell_refinement 'SAINT V8.40B (?, 2016)'
_computing_data_reduction 'SAINT V8.40B (?, 2016)'
_computing_molecular_graphics 'Olex2 1.5 (Dolomanov et al., 2009)'
_computing_publication_material 'Olex2 1.5 (Dolomanov et al., 2009)'
_computing_structure_refinement 'XL  (Sheldrick, 2008)'
_computing_structure_solution 'SHELXT 2018/2 (Sheldrick, 2018)'
_diffrn_ambient_temperature 100.00
_diffrn_measured_fraction_theta_full 0.995
_diffrn_measured_fraction_theta_max 0.994
_diffrn_measurement_device_type 'Bruker APEX-II CCD'
_diffrn_measurement_method '\f and \w scans'
_diffrn_radiation_type MoK\a
_diffrn_radiation_wavelength 0.71073
_diffrn_reflns_av_R_equivalents 0.0805
_diffrn_reflns_av_unetI/netI 0.0822
_diffrn_reflns_Laue_measured_fraction_full 0.995
_diffrn_reflns_Laue_measured_fraction_max 0.994
_diffrn_reflns_limit_h_max 8
_diffrn_reflns_limit_h_min -8
_diffrn_reflns_limit_k_max 13
_diffrn_reflns_limit_k_min -14
_diffrn_reflns_limit_l_max 15
_diffrn_reflns_limit_l_min -15
_diffrn_reflns_number 6218
_diffrn_reflns_point_group_measured_fraction_full 0.906
_diffrn_reflns_point_group_measured_fraction_max 0.905
_diffrn_reflns_theta_full 25.065
_diffrn_reflns_theta_max 25.065
_diffrn_reflns_theta_min 3.151
_exptl_absorpt_coefficient_mu 9.702
_exptl_absorpt_correction_T_max 0.7452
_exptl_absorpt_correction_T_min 0.4594
_exptl_absorpt_correction_type none
_exptl_absorpt_process_details
;
SADABS-2016/2 (Bruker,2016/2) was used for absorption correction.
wR2(int) was 0.1192 before and 0.0760 after correction.
The Ratio of minimum to maximum transmission is 0.6165.
The \l/2 correction factor is Not present.
;
_exptl_crystal_density_diffrn 2.858
_exptl_crystal_description plate
_exptl_crystal_F_000 931
_refine_diff_density_max 2.801
_refine_diff_density_min -1.910
_refine_diff_density_rms 0.401
_refine_ls_abs_structure_details
;
 Refined as an inversion twin.
;
_refine_ls_abs_structure_Flack 0.56(15)
_refine_ls_extinction_method none
_refine_ls_goodness_of_fit_ref 1.045
_refine_ls_hydrogen_treatment constr
_refine_ls_matrix_type full
_refine_ls_number_parameters 101
_refine_ls_number_reflns 1939
_refine_ls_number_restraints 2
_refine_ls_restrained_S_all 1.045
_refine_ls_R_factor_all 0.0968
_refine_ls_R_factor_gt 0.0685
_refine_ls_shift/su_max 0.005
_refine_ls_shift/su_mean 0.001
_refine_ls_structure_factor_coef Fsqd
_refine_ls_weighting_details 'w=1/[\s^2^(Fo^2^)+(0.1185P)^2^+13.2650P] where P=(Fo^2^+2Fc^2^)/3'
_refine_ls_weighting_scheme calc
_refine_ls_wR_factor_gt 0.1756
_refine_ls_wR_factor_ref 0.2021
_reflns_Friedel_coverage 0.734
_reflns_Friedel_fraction_full 0.808
_reflns_Friedel_fraction_max 0.807
_reflns_number_gt 1402
_reflns_number_total 1939
_reflns_threshold_expression 'I > 2\s(I)'
_cod_data_source_file d3sc00686g2.cif
_cod_data_source_block mo_dcys_chcl3_0ma_b
_cod_depositor_comments 'Adding full bibliography for 1568957--1568958.cif.'
_cod_original_cell_volume 1197.0(7)
_cod_database_code 1568957
_shelx_shelxl_version_number 2019/1
_shelx_space_group_comment
;
The symmetry employed for this shelxl refinement is uniquely defined
by the following loop, which should always be used as a source of
symmetry information in preference to the above space-group names.
They are only intended as comments.
;
_olex2_refinement_description
;
1. Twinned data refinement
 Scales: 0.44(15)
 0.56(15)
2. Fixed Uiso
 At 1.2 times of:
  All C(H) groups, All C(H,H) groups, All N(H,H,H) groups
3. Restrained distances
 O1-C7
 1.3 with sigma of 0.02
4. Uiso/Uaniso restraints and constraints
Uanis(N1) = Uanis(O3)
5. Others
 Fixed Sof: O1(0.75) C7(0.75) O3(0.33333)
6.a Ternary CH refined with riding coordinates:
 C00D(H00D)
6.b Secondary CH2 refined with riding coordinates:
 C009(H00A,H00B)
6.c Idealised Me refined as rotating group:
 N1(H1A,H1B,H1C)
;
_olex2_submission_special_instructions 'No special instructions were received'

loop_
_space_group_symop_operation_xyz
'x, y, z'
'-x, y, -z'
'x+1/2, y+1/2, z'
'-x+1/2, y+1/2, -z'

loop_
_atom_site_label
_atom_site_type_symbol
_atom_site_fract_x
_atom_site_fract_y
_atom_site_fract_z
_atom_site_U_iso_or_equiv
_atom_site_adp_type
_atom_site_occupancy
_atom_site_site_symmetry_order
_atom_site_calc_flag
_atom_site_refinement_flags_posn
_atom_site_refinement_flags_adp
_atom_site_refinement_flags_occupancy
_atom_site_disorder_assembly
_atom_site_disorder_group
I001 I 0.2098(4) 0.58929(16) 0.6424(2) 0.0330(11) Uani 1 1 d . . . . .
Cu1 Cu 0.1389(9) 0.2558(6) 0.4364(6) 0.040(2) Uani 1 1 d . . . . .
I02 I 0.2910(4) 0.74647(15) 0.3578(3) 0.0324(12) Uani 1 1 d . . . . .
Cu03 Cu 0.1399(9) 0.5786(5) 0.4370(6) 0.0350(19) Uani 1 1 d . . . . .
Cu04 Cu 0.500000 0.4153(11) 0.500000 0.0410(12) Uani 1 2 d S T P . .
S006 S 0.2586(8) 0.4191(14) 0.3921(5) 0.0304(15) Uani 1 1 d . . . . .
O1 O 0.215(5) 0.396(5) 0.007(2) 0.07(2) Uani 0.75 1 d D . P . .
C009 C 0.342(4) 0.415(6) 0.266(2) 0.038(7) Uani 1 1 d . . . . .
H00A H 0.461325 0.451736 0.269043 0.045 Uiso 1 1 calc R U . . .
H00B H 0.360701 0.339919 0.246061 0.045 Uiso 1 1 calc R U . . .
N1 N 0.025(4) 0.407(5) 0.171(2) 0.063(12) Uani 1 1 d . . . . .
H1A H -0.023280 0.407236 0.104151 0.075 Uiso 1 1 calc R U . . .
H1B H -0.054656 0.437369 0.211458 0.075 Uiso 1 1 calc R U . . .
H1C H 0.046122 0.338023 0.192230 0.075 Uiso 1 1 calc R U . . .
C00D C 0.206(5) 0.469(4) 0.182(3) 0.055(12) Uani 1 1 d . . . . .
H00D H 0.183451 0.544224 0.203212 0.066 Uiso 1 1 calc R U . . .
C7 C 0.281(6) 0.468(4) 0.074(3) 0.046(15) Uani 0.75 1 d D . P . .
O3 O 0.447(12) 0.540(9) 0.077(6) 0.063(12) Uani 0.3333 1 d . . P . .

loop_
_atom_site_aniso_label
_atom_site_aniso_U_11
_atom_site_aniso_U_22
_atom_site_aniso_U_33
_atom_site_aniso_U_23
_atom_site_aniso_U_13
_atom_site_aniso_U_12
I001 0.030(2) 0.034(2) 0.035(3) 0.0059(17) 0.004(2) 0.0011(16)
Cu1 0.040(5) 0.033(4) 0.048(5) -0.004(4) 0.010(4) -0.001(4)
I02 0.029(2) 0.0251(17) 0.042(3) -0.0025(18) 0.001(2) -0.0036(15)
Cu03 0.034(4) 0.033(4) 0.039(4) -0.003(4) 0.008(3) 0.002(3)
Cu04 0.041(3) 0.045(3) 0.035(2) 0.000 -0.008(2) 0.000
S006 0.030(3) 0.025(4) 0.034(3) 0.010(9) -0.006(2) 0.014(8)
O1 0.049(18) 0.15(6) 0.016(13) 0.01(3) -0.002(13) 0.01(3)
C009 0.048(16) 0.035(17) 0.030(13) 0.01(4) -0.001(11) 0.01(4)
N1 0.044(15) 0.10(3) 0.043(14) -0.03(2) 0.001(11) 0.04(3)
C00D 0.04(2) 0.09(4) 0.028(17) -0.005(19) -0.011(15) 0.01(2)
C7 0.03(2) 0.08(4) 0.03(3) 0.03(3) -0.008(19) 0.00(2)
O3 0.044(15) 0.10(3) 0.043(14) -0.03(2) 0.001(11) 0.04(3)

loop_
_atom_type_symbol
_atom_type_description
_atom_type_scat_dispersion_real
_atom_type_scat_dispersion_imag
_atom_type_scat_source
C C 0.0033 0.0016 'International Tables Vol C Tables 4.2.6.8 and 6.1.1.4'
H H 0.0000 0.0000 'International Tables Vol C Tables 4.2.6.8 and 6.1.1.4'
Cu Cu 0.3201 1.2651 'International Tables Vol C Tables 4.2.6.8 and 6.1.1.4'
I I -0.4742 1.8119 'International Tables Vol C Tables 4.2.6.8 and 6.1.1.4'
N N 0.0061 0.0033 'International Tables Vol C Tables 4.2.6.8 and 6.1.1.4'
O O 0.0106 0.0060 'International Tables Vol C Tables 4.2.6.8 and 6.1.1.4'
S S 0.1246 0.1234 'International Tables Vol C Tables 4.2.6.8 and 6.1.1.4'

loop_
_geom_angle_atom_site_label_1
_geom_angle_atom_site_label_2
_geom_angle_atom_site_label_3
_geom_angle
_geom_angle_site_symmetry_1
_geom_angle_site_symmetry_3
_geom_angle_publ_flag
Cu1 I001 Cu03 72.3(2) 4_556 . ?
Cu1 I001 Cu03 108.7(2) 4_556 2_556 ?
Cu03 I001 Cu03 62.1(3) . 2_556 ?
I001 Cu1 Cu1 127.19(18) 4_546 2_556 ?
I001 Cu1 I02 108.0(3) 4_546 4_546 ?
I001 Cu1 I02 104.3(3) 4_546 3_445 ?
I02 Cu1 Cu1 59.1(3) 3_445 2_556 ?
I02 Cu1 Cu1 58.7(3) 4_546 2_556 ?
I02 Cu1 I02 117.5(3) 3_445 4_546 ?
S006 Cu1 I001 114.7(4) . 4_546 ?
S006 Cu1 Cu1 118.1(3) . 2_556 ?
S006 Cu1 I02 108.6(3) . 3_445 ?
S006 Cu1 I02 104.3(3) . 4_546 ?
Cu1 I02 Cu1 62.2(3) 3 4_556 ?
Cu03 I02 Cu1 72.0(2) . 4_556 ?
Cu03 I02 Cu1 108.2(2) . 3 ?
I001 Cu03 I001 117.5(3) . 2_556 ?
I001 Cu03 Cu03 59.1(3) . 2_556 ?
I001 Cu03 Cu03 58.8(2) 2_556 2_556 ?
I02 Cu03 I001 103.7(3) . 2_556 ?
I02 Cu03 I001 107.7(3) . . ?
I02 Cu03 Cu03 126.97(16) . 2_556 ?
S006 Cu03 I001 105.1(3) . . ?
S006 Cu03 I001 108.9(3) . 2_556 ?
S006 Cu03 I02 114.3(4) . . ?
S006 Cu03 Cu03 118.7(3) . 2_556 ?
S006 Cu04 S006 177.5(12) . 2_656 ?
Cu03 S006 Cu1 122.9(3) . . ?
Cu04 S006 Cu1 97.4(6) . . ?
Cu04 S006 Cu03 99.5(7) . . ?
C009 S006 Cu1 112(2) . . ?
C009 S006 Cu03 116(2) . . ?
C009 S006 Cu04 104.8(9) . . ?
S006 C009 H00A 109.3 . . ?
S006 C009 H00B 109.3 . . ?
H00A C009 H00B 108.0 . . ?
C00D C009 S006 111(3) . . ?
C00D C009 H00A 109.3 . . ?
C00D C009 H00B 109.3 . . ?
H1A N1 H1B 109.5 . . ?
H1A N1 H1C 109.5 . . ?
H1B N1 H1C 109.5 . . ?
C00D N1 H1A 109.5 . . ?
C00D N1 H1B 109.5 . . ?
C00D N1 H1C 109.5 . . ?
C009 C00D H00D 109.7 . . ?
N1 C00D C009 109(4) . . ?
N1 C00D H00D 109.7 . . ?
N1 C00D C7 107(3) . . ?
C7 C00D C009 111(3) . . ?
C7 C00D H00D 109.7 . . ?
O1 C7 C00D 117(4) . . ?
O1 C7 O3 132(5) . . ?
O3 C7 C00D 109(4) . . ?

loop_
_geom_bond_atom_site_label_1
_geom_bond_atom_site_label_2
_geom_bond_distance
_geom_bond_site_symmetry_2
_geom_bond_publ_flag
I001 Cu1 2.626(8) 4_556 ?
I001 Cu03 2.671(8) . ?
I001 Cu03 2.681(7) 2_556 ?
Cu1 Cu1 2.760(14) 2_556 ?
Cu1 I02 2.665(7) 3_445 ?
Cu1 I02 2.676(9) 4_546 ?
Cu1 S006 2.328(17) . ?
I02 Cu03 2.642(8) . ?
Cu03 Cu03 2.762(13) 2_556 ?
Cu03 S006 2.286(16) . ?
Cu04 S006 2.151(6) . ?
Cu04 S006 2.151(6) 2_656 ?
S006 C009 1.81(3) . ?
O1 C7 1.32(3) . ?
C009 H00A 0.9900 . ?
C009 H00B 0.9900 . ?
C009 C00D 1.56(5) . ?
N1 H1A 0.9100 . ?
N1 H1B 0.9100 . ?
N1 H1C 0.9100 . ?
N1 C00D 1.54(6) . ?
C00D H00D 1.0000 . ?
C00D C7 1.57(6) . ?
C7 O3 1.52(12) . ?

loop_
_geom_torsion_atom_site_label_1
_geom_torsion_atom_site_label_2
_geom_torsion_atom_site_label_3
_geom_torsion_atom_site_label_4
_geom_torsion
_geom_torsion_site_symmetry_1
_geom_torsion_site_symmetry_2
_geom_torsion_site_symmetry_3
_geom_torsion_site_symmetry_4
_geom_torsion_publ_flag
Cu1 S006 C009 C00D 103(4) . . . . ?
Cu03 S006 C009 C00D -45(4) . . . . ?
Cu04 S006 C009 C00D -153(3) . . . . ?
S006 C009 C00D N1 -63(5) . . . . ?
S006 C009 C00D C7 179(4) . . . . ?
C009 C00D C7 O1 101(5) . . . . ?
C009 C00D C7 O3 -68(6) . . . . ?
N1 C00D C7 O1 -18(6) . . . . ?
N1 C00D C7 O3 173(5) . . . . ?

loop_
_twin_individual_id
_twin_individual_mass_fraction_refined
1 0.44(15)
2 0.56(15)

loop_
_smtbx_masks_void_nr
_smtbx_masks_void_average_x
_smtbx_masks_void_average_y
_smtbx_masks_void_average_z
_smtbx_masks_void_volume
_smtbx_masks_void_count_electrons
_smtbx_masks_void_content
1 0.000 0.707 0.000 113.4 152.7 ?
2 0.500 0.207 0.000 113.4 152.7 ?
